data_1519804
loop_
_publ_author_name
'Huth, Susanne L.'
'Hursthouse, Michael B.'

_publ_section_title
;
 1-Methyl-1H-indole-6-carboxylic acid
;
_journal_name_full 'Crystal Structure Report Archive'
_journal_page_first 368
_journal_year 2007
_chemical_formula_sum 'C10 H9 N O2'
_chemical_formula_weight 175.18
_space_group_IT_number 19
_symmetry_cell_setting orthorhombic
_symmetry_space_group_name_Hall 'P 2ac 2ab'
_symmetry_space_group_name_H-M 'P 21 21 21'
_atom_sites_solution_hydrogens geom
_atom_sites_solution_primary direct
_atom_sites_solution_secondary difmap
_cell_angle_alpha 90.00
_cell_angle_beta 90.00
_cell_angle_gamma 90.00
_cell_formula_units_Z 8
_cell_length_a 7.3989(3)
_cell_length_b 11.2007(4)
_cell_length_c 20.2402(7)
_cell_measurement_reflns_used 15878
_cell_measurement_temperature 120(2)
_cell_measurement_theta_max 27.48
_cell_measurement_theta_min 2.91
_cell_volume 1677.36(11)
_computing_cell_refinement 'DENZO (Otwinowski & Minor, 1997) & COLLECT (Hooft, R.W.W., 1998)'
_computing_data_collection 'COLLECT (Hooft, R.W.W., 1998)'
_computing_data_reduction 'DENZO (Otwinowski & Minor, 1997) & COLLECT (Hooft, R.W.W., 1998)'
_computing_structure_refinement 'SHELXL-97 (Sheldrick, 1997)'
_computing_structure_solution 'SHELXS-97 (Sheldrick, 1997)'
_diffrn_ambient_temperature 120(2)
_diffrn_detector_area_resol_mean 9.091
_diffrn_measured_fraction_theta_full 0.996
_diffrn_measured_fraction_theta_max 0.996
_diffrn_measurement_device_type 'Bruker-Nonius Roper CCD camera on \k-goniostat'
_diffrn_measurement_method '\f & \w scans'
_diffrn_radiation_monochromator graphite
_diffrn_radiation_source 'Bruker-Nonius FR591 rotating anode'
_diffrn_radiation_type MoK\a
_diffrn_radiation_wavelength 0.71073
_diffrn_reflns_av_R_equivalents 0.0809
_diffrn_reflns_av_sigmaI/netI 0.0556
_diffrn_reflns_limit_h_max 9
_diffrn_reflns_limit_h_min -9
_diffrn_reflns_limit_k_max 14
_diffrn_reflns_limit_k_min -14
_diffrn_reflns_limit_l_max 25
_diffrn_reflns_limit_l_min -26
_diffrn_reflns_number 15527
_diffrn_reflns_theta_full 27.48
_diffrn_reflns_theta_max 27.48
_diffrn_reflns_theta_min 3.30
_exptl_absorpt_coefficient_mu 0.098
_exptl_absorpt_correction_T_max 0.9903
_exptl_absorpt_correction_T_min 0.9712
_exptl_absorpt_correction_type multi-scan
_exptl_absorpt_process_details 'SADABS 2007/2 (Sheldrick, G.M., 2007)'
_exptl_crystal_colour colourless
_exptl_crystal_density_diffrn 1.387
_exptl_crystal_density_method 'not measured'
_exptl_crystal_description 'cut rod'
_exptl_crystal_F_000 736
_exptl_crystal_size_max 0.30
_exptl_crystal_size_mid 0.20
_exptl_crystal_size_min 0.10
_refine_diff_density_max 0.229
_refine_diff_density_min -0.244
_refine_diff_density_rms 0.054
_refine_ls_extinction_coef 0.014(3)
_refine_ls_extinction_expression Fc^*^=kFc[1+0.001xFc^2^\l^3^/sin(2\q)]^-1/4^
_refine_ls_extinction_method SHELXL
_refine_ls_goodness_of_fit_ref 1.050
_refine_ls_hydrogen_treatment mixed
_refine_ls_matrix_type full
_refine_ls_number_parameters 244
_refine_ls_number_reflns 2213
_refine_ls_number_restraints 2
_refine_ls_restrained_S_all 1.051
_refine_ls_R_factor_all 0.0678
_refine_ls_R_factor_gt 0.0465
_refine_ls_shift/su_max 0.001
_refine_ls_shift/su_mean 0.000
_refine_ls_structure_factor_coef Fsqd
_refine_ls_weighting_details 'calc w=1/[\s^2^(Fo^2^)+(0.0646P)^2^+0.3478P] where P=(Fo^2^+2Fc^2^)/3'
_refine_ls_weighting_scheme calc
_refine_ls_wR_factor_gt 0.1091
_refine_ls_wR_factor_ref 0.1212
_reflns_number_gt 1756
_reflns_number_total 2213
_reflns_threshold_expression >2sigma(I)
_cod_data_source_file eCrystal-368.cif
_cod_data_source_block 2007may0006
_cod_depositor_comments
;
Citation :
Sample, Donated and Huth, Susanne L. and Hursthouse, Michael B. (2007) 
University of Southampton, Crystal Structure Report Archive. 
(doi:10.5258/ecrystals/368)

More at:
http://ecrystals.chem.soton.ac.uk/368/

The following automatic conversions were performed:

'_symmetry_cell_setting' value 'Orthorhombic' changed to
'orthorhombic' according to the built-in table from CIF Core
dictionary named 'cif_core.dic' version 2.4.1 from 2010-06-29.

Automatic conversion script
Id: cif_fix_values 3392 2015-05-12 13:50:21Z andrius 
;
_cod_original_sg_symbol_H-M P2(1)2(1)2(1)
_cod_database_code 1519804

loop_
_symmetry_equiv_pos_as_xyz
'x, y, z'
'-x+1/2, -y, z+1/2'
'-x, y+1/2, -z+1/2'
'x+1/2, -y+1/2, -z'

loop_
_atom_site_label
_atom_site_type_symbol
_atom_site_fract_x
_atom_site_fract_y
_atom_site_fract_z
_atom_site_U_iso_or_equiv
_atom_site_adp_type
_atom_site_occupancy
_atom_site_symmetry_multiplicity
_atom_site_calc_flag
_atom_site_refinement_flags
_atom_site_disorder_assembly
_atom_site_disorder_group
C1 C 0.3971(4) 0.5009(3) 0.01150(13) 0.0241(6) Uani 1 1 d . . .
C2 C 0.2765(4) 0.5809(3) -0.02625(13) 0.0229(6) Uani 1 1 d . . .
C3 C 0.3535(4) 0.6770(3) -0.05886(13) 0.0237(6) Uani 1 1 d . . .
H3 H 0.4793 0.6932 -0.0562 0.028 Uiso 1 1 calc R . .
C4 C 0.2375(4) 0.7487(2) -0.09583(13) 0.0234(6) Uani 1 1 d . . .
C5 C 0.1221(4) 0.8882(3) -0.16159(14) 0.0300(7) Uani 1 1 d . . .
H5 H 0.1135 0.9555 -0.1899 0.036 Uiso 1 1 calc R . .
C6 C -0.0205(4) 0.8179(3) -0.14350(15) 0.0310(7) Uani 1 1 d . . .
H6 H -0.1430 0.8277 -0.1564 0.037 Uiso 1 1 calc R . .
C7 C 0.0506(4) 0.7266(3) -0.10132(13) 0.0250(6) Uani 1 1 d . . .
C8 C -0.0245(4) 0.6282(3) -0.06740(13) 0.0262(6) Uani 1 1 d . . .
H8 H -0.1502 0.6116 -0.0698 0.031 Uiso 1 1 calc R . .
C9 C 0.0896(4) 0.5567(3) -0.03069(13) 0.0249(6) Uani 1 1 d . . .
H9 H 0.0413 0.4898 -0.0079 0.030 Uiso 1 1 calc R . .
N1 N 0.2791(3) 0.8482(2) -0.13326(11) 0.0252(6) Uani 1 1 d . . .
O1 O 0.5662(3) 0.51819(18) 0.00845(9) 0.0294(5) Uani 1 1 d . . .
O2 O 0.3256(3) 0.4165(2) 0.04534(11) 0.0333(5) Uani 1 1 d D . .
H1O H 0.394(5) 0.363(3) 0.0651(17) 0.050 Uiso 1 1 d D . .
C10 C 0.4566(4) 0.9020(3) -0.14070(15) 0.0278(6) Uani 1 1 d . . .
H10A H 0.5184 0.8663 -0.1787 0.042 Uiso 1 1 calc R . .
H10B H 0.5279 0.8879 -0.1006 0.042 Uiso 1 1 calc R . .
H10C H 0.4435 0.9881 -0.1478 0.042 Uiso 1 1 calc R . .
C11 C 0.7162(4) 0.2795(3) 0.09504(14) 0.0253(6) Uani 1 1 d . . .
C12 C 0.8425(4) 0.1905(3) 0.12342(13) 0.0230(6) Uani 1 1 d . . .
C13 C 0.7757(4) 0.1031(3) 0.16537(13) 0.0230(6) Uani 1 1 d . . .
H13 H 0.6514 0.1000 0.1770 0.028 Uiso 1 1 calc R . .
C14 C 0.8995(4) 0.0202(2) 0.18966(13) 0.0219(6) Uani 1 1 d . . .
C15 C 1.0339(4) -0.1357(3) 0.23790(14) 0.0279(7) Uani 1 1 d . . .
H15 H 1.0507 -0.2060 0.2634 0.033 Uiso 1 1 calc R . .
C16 C 1.1672(4) -0.0780(3) 0.20401(13) 0.0282(7) Uani 1 1 d . . .
H16 H 1.2908 -0.1006 0.2017 0.034 Uiso 1 1 calc R . .
C17 C 1.0858(4) 0.0232(3) 0.17253(13) 0.0249(6) Uani 1 1 d . . .
C18 C 1.1495(4) 0.1147(3) 0.13141(14) 0.0275(7) Uani 1 1 d . . .
H18 H 1.2741 0.1201 0.1206 0.033 Uiso 1 1 calc R . .
C19 C 1.0271(4) 0.1970(3) 0.10692(13) 0.0263(6) Uani 1 1 d . . .
H19 H 1.0683 0.2588 0.0785 0.032 Uiso 1 1 calc R . .
C20 C 0.7018(4) -0.1116(3) 0.26095(15) 0.0313(7) Uani 1 1 d . . .
H20A H 0.7109 -0.1936 0.2775 0.047 Uiso 1 1 calc R . .
H20B H 0.6038 -0.1065 0.2285 0.047 Uiso 1 1 calc R . .
H20C H 0.6765 -0.0575 0.2979 0.047 Uiso 1 1 calc R . .
N2 N 0.8715(3) -0.0776(2) 0.22979(11) 0.0250(5) Uani 1 1 d . . .
O3 O 0.7833(3) 0.3604(2) 0.05798(11) 0.0348(5) Uani 1 1 d D . .
O4 O 0.5486(3) 0.2725(2) 0.10778(11) 0.0361(6) Uani 1 1 d . . .
H2O H 0.711(5) 0.410(3) 0.0388(18) 0.054 Uiso 1 1 d D . .

loop_
_atom_site_aniso_label
_atom_site_aniso_U_11
_atom_site_aniso_U_22
_atom_site_aniso_U_33
_atom_site_aniso_U_23
_atom_site_aniso_U_13
_atom_site_aniso_U_12
C1 0.0266(15) 0.0224(14) 0.0234(13) -0.0017(12) 0.0034(11) 0.0005(12)
C2 0.0266(14) 0.0210(13) 0.0209(13) -0.0013(11) 0.0001(12) -0.0004(12)
C3 0.0236(14) 0.0235(14) 0.0240(14) -0.0026(12) 0.0002(12) -0.0005(12)
C4 0.0253(15) 0.0234(15) 0.0215(13) 0.0021(12) 0.0012(12) 0.0032(12)
C5 0.0289(16) 0.0315(17) 0.0296(15) 0.0028(13) -0.0027(13) 0.0039(14)
C6 0.0238(15) 0.0367(17) 0.0324(15) 0.0046(14) -0.0015(13) 0.0048(14)
C7 0.0235(15) 0.0270(15) 0.0246(13) -0.0001(12) 0.0017(12) 0.0027(13)
C8 0.0221(14) 0.0304(15) 0.0260(13) -0.0041(12) 0.0025(12) -0.0011(13)
C9 0.0276(15) 0.0247(14) 0.0223(13) -0.0012(12) 0.0036(12) -0.0020(12)
N1 0.0222(12) 0.0262(13) 0.0271(12) 0.0042(10) 0.0017(10) 0.0017(11)
O1 0.0253(10) 0.0317(11) 0.0312(10) 0.0008(9) -0.0009(9) 0.0020(9)
O2 0.0317(12) 0.0304(12) 0.0376(12) 0.0124(10) 0.0004(9) 0.0011(10)
C10 0.0244(14) 0.0278(15) 0.0312(14) 0.0058(13) 0.0014(13) 0.0019(13)
C11 0.0240(14) 0.0254(15) 0.0265(14) -0.0005(12) -0.0025(12) -0.0024(13)
C12 0.0230(14) 0.0228(15) 0.0230(13) -0.0007(11) -0.0023(11) 0.0005(12)
C13 0.0213(13) 0.0254(15) 0.0222(13) -0.0017(12) -0.0010(12) 0.0014(12)
C14 0.0221(14) 0.0238(15) 0.0198(12) -0.0030(11) -0.0015(11) 0.0002(12)
C15 0.0308(16) 0.0266(15) 0.0263(14) -0.0007(12) -0.0034(13) 0.0079(14)
C16 0.0229(15) 0.0355(17) 0.0263(15) -0.0039(13) -0.0035(12) 0.0076(13)
C17 0.0251(14) 0.0275(15) 0.0222(13) -0.0053(12) -0.0026(11) 0.0015(13)
C18 0.0218(14) 0.0316(16) 0.0291(15) -0.0029(13) 0.0005(13) -0.0024(13)
C19 0.0267(16) 0.0286(15) 0.0235(13) -0.0008(12) -0.0001(12) -0.0035(13)
C20 0.0271(15) 0.0315(17) 0.0352(16) 0.0051(14) 0.0011(13) -0.0028(13)
N2 0.0244(12) 0.0266(13) 0.0239(11) 0.0005(10) -0.0009(10) 0.0018(11)
O3 0.0282(11) 0.0282(12) 0.0480(13) 0.0153(10) -0.0032(10) 0.0011(10)
O4 0.0238(11) 0.0408(13) 0.0437(12) 0.0124(10) 0.0032(10) 0.0041(10)

loop_
_atom_type_symbol
_atom_type_description
_atom_type_scat_dispersion_real
_atom_type_scat_dispersion_imag
_atom_type_scat_source
C C 0.0033 0.0000 'International Tables Vol C Tables 4.2.6.8 and 6.1.1.4'
H H 0.0000 0.0000 'International Tables Vol C Tables 4.2.6.8 and 6.1.1.4'
N N 0.0061 0.0000 'International Tables Vol C Tables 4.2.6.8 and 6.1.1.4'
O O 0.0106 0.0000 'International Tables Vol C Tables 4.2.6.8 and 6.1.1.4'

loop_
_geom_angle_atom_site_label_1
_geom_angle_atom_site_label_2
_geom_angle_atom_site_label_3
_geom_angle
_geom_angle_site_symmetry_1
_geom_angle_site_symmetry_3
O1 C1 O2 123.1(3) . .
O1 C1 C2 118.6(3) . .
O2 C1 C2 118.3(3) . .
C3 C2 C9 121.4(3) . .
C3 C2 C1 118.0(3) . .
C9 C2 C1 120.5(3) . .
C2 C3 C4 116.7(3) . .
C2 C3 H3 121.6 . .
C4 C3 H3 121.6 . .
N1 C4 C3 128.4(3) . .
N1 C4 C7 108.5(3) . .
C3 C4 C7 123.1(3) . .
C6 C5 N1 110.8(3) . .
C6 C5 H5 124.6 . .
N1 C5 H5 124.6 . .
C5 C6 C7 106.7(3) . .
C5 C6 H6 126.7 . .
C7 C6 H6 126.7 . .
C4 C7 C8 119.0(3) . .
C4 C7 C6 106.4(3) . .
C8 C7 C6 134.6(3) . .
C9 C8 C7 118.3(3) . .
C9 C8 H8 120.9 . .
C7 C8 H8 120.9 . .
C8 C9 C2 121.5(3) . .
C8 C9 H9 119.3 . .
C2 C9 H9 119.3 . .
C5 N1 C4 107.7(2) . .
C5 N1 C10 126.0(2) . .
C4 N1 C10 126.4(2) . .
C1 O2 H1O 120(3) . .
N1 C10 H10A 109.5 . .
N1 C10 H10B 109.5 . .
H10A C10 H10B 109.5 . .
N1 C10 H10C 109.5 . .
H10A C10 H10C 109.5 . .
H10B C10 H10C 109.5 . .
O4 C11 O3 122.9(3) . .
O4 C11 C12 119.7(3) . .
O3 C11 C12 117.4(3) . .
C13 C12 C19 121.8(3) . .
C13 C12 C11 119.2(3) . .
C19 C12 C11 119.0(3) . .
C12 C13 C14 116.9(3) . .
C12 C13 H13 121.6 . .
C14 C13 H13 121.6 . .
N2 C14 C13 129.6(3) . .
N2 C14 C17 107.9(2) . .
C13 C14 C17 122.4(3) . .
C16 C15 N2 110.3(3) . .
C16 C15 H15 124.9 . .
N2 C15 H15 124.9 . .
C15 C16 C17 107.1(3) . .
C15 C16 H16 126.4 . .
C17 C16 H16 126.4 . .
C18 C17 C14 119.2(3) . .
C18 C17 C16 134.5(3) . .
C14 C17 C16 106.3(3) . .
C19 C18 C17 118.7(3) . .
C19 C18 H18 120.7 . .
C17 C18 H18 120.7 . .
C18 C19 C12 121.0(3) . .
C18 C19 H19 119.5 . .
C12 C19 H19 119.5 . .
N2 C20 H20A 109.5 . .
N2 C20 H20B 109.5 . .
H20A C20 H20B 109.5 . .
N2 C20 H20C 109.5 . .
H20A C20 H20C 109.5 . .
H20B C20 H20C 109.5 . .
C15 N2 C14 108.3(2) . .
C15 N2 C20 125.3(2) . .
C14 N2 C20 126.3(2) . .
C11 O3 H2O 118(3) . .

loop_
_geom_bond_atom_site_label_1
_geom_bond_atom_site_label_2
_geom_bond_distance
_geom_bond_site_symmetry_2
C1 O1 1.267(4) .
C1 O2 1.282(4) .
C1 C2 1.477(4) .
C2 C3 1.385(4) .
C2 C9 1.412(4) .
C3 C4 1.394(4) .
C3 H3 0.9500 .
C4 N1 1.383(4) .
C4 C7 1.409(4) .
C5 C6 1.366(4) .
C5 N1 1.371(4) .
C5 H5 0.9500 .
C6 C7 1.432(4) .
C6 H6 0.9500 .
C7 C8 1.413(4) .
C8 C9 1.380(4) .
C8 H8 0.9500 .
C9 H9 0.9500 .
N1 C10 1.453(4) .
O2 H1O 0.879(19) .
C10 H10A 0.9800 .
C10 H10B 0.9800 .
C10 H10C 0.9800 .
C11 O4 1.269(4) .
C11 O3 1.276(4) .
C11 C12 1.482(4) .
C12 C13 1.386(4) .
C12 C19 1.408(4) .
C13 C14 1.395(4) .
C13 H13 0.9500 .
C14 N2 1.379(4) .
C14 C17 1.421(4) .
C15 C16 1.365(4) .
C15 N2 1.376(4) .
C15 H15 0.9500 .
C16 C17 1.433(4) .
C16 H16 0.9500 .
C17 C18 1.402(4) .
C18 C19 1.384(4) .
C18 H18 0.9500 .
C19 H19 0.9500 .
C20 N2 1.456(4) .
C20 H20A 0.9800 .
C20 H20B 0.9800 .
C20 H20C 0.9800 .
O3 H2O 0.863(19) .

loop_
_geom_hbond_atom_site_label_D
_geom_hbond_atom_site_label_H
_geom_hbond_atom_site_label_A
_geom_hbond_distance_DH
_geom_hbond_distance_HA
_geom_hbond_distance_DA
_geom_hbond_angle_DHA
_geom_hbond_site_symmetry_A
O2 H1O O4 0.879(19) 1.76(2) 2.631(3) 173(4) .
O3 H2O O1 0.863(19) 1.73(2) 2.590(3) 174(4) .
